data_7206321
loop_
_publ_author_name
'Zhou, Jian'
'Yin, Xian-Hong'
'Zhang, Feng'

_publ_section_title
;
 Solvothermal synthesis and characterization of two novel europium
 thioantimonates(iii) containing [SbIIIS3] unit as an unusual chelating
 ligand
;
_journal_issue 15
_journal_name_full CrystEngComm
_journal_page_first 4806
_journal_paper_doi 10.1039/c1ce05314k
_journal_volume 13
_journal_year 2011
_chemical_formula_moiety 'C16 H52 Eu2 N12 S5 Sb2, 2(Cl)'
_chemical_formula_sum 'C16 H52 Cl2 Eu2 N12 S5 Sb2'
_chemical_formula_weight 1191.41
_chemical_name_systematic
;
?
;
_space_group_IT_number 15
_symmetry_cell_setting monoclinic
_symmetry_space_group_name_Hall '-C 2yc'
_symmetry_space_group_name_H-M 'C 1 2/c 1'
_atom_sites_solution_hydrogens geom
_atom_sites_solution_primary direct
_atom_sites_solution_secondary difmap
_audit_creation_method SHELXL-97
_cell_angle_alpha 90.00
_cell_angle_beta 116.71(3)
_cell_angle_gamma 90.00
_cell_formula_units_Z 4
_cell_length_a 27.566(7)
_cell_length_b 8.4157(17)
_cell_length_c 18.003(7)
_cell_measurement_temperature 296(2)
_cell_measurement_theta_max 25.10
_cell_measurement_theta_min 1.65
_cell_volume 3731(2)
_computing_structure_refinement 'SHELXL-97 (Sheldrick, 1997)'
_computing_structure_solution 'SHELXS-97 (Sheldrick, 1990)'
_diffrn_ambient_temperature 296(2)
_diffrn_detector_area_resol_mean 7.31
_diffrn_measured_fraction_theta_full 0.996
_diffrn_measured_fraction_theta_max 0.996
_diffrn_measurement_device_type 'Rigaku Mercury'
_diffrn_measurement_method \w
_diffrn_radiation_monochromator graphite
_diffrn_radiation_source 'fine-focus sealed tube'
_diffrn_radiation_type MoK\a
_diffrn_radiation_wavelength 0.71073
_diffrn_reflns_av_R_equivalents 0.1331
_diffrn_reflns_av_sigmaI/netI 0.1546
_diffrn_reflns_limit_h_max 28
_diffrn_reflns_limit_h_min -32
_diffrn_reflns_limit_k_max 9
_diffrn_reflns_limit_k_min -10
_diffrn_reflns_limit_l_max 21
_diffrn_reflns_limit_l_min -16
_diffrn_reflns_number 9760
_diffrn_reflns_theta_full 25.10
_diffrn_reflns_theta_max 25.10
_diffrn_reflns_theta_min 1.65
_exptl_absorpt_coefficient_mu 5.200
_exptl_absorpt_correction_T_max 0.7143
_exptl_absorpt_correction_T_min 0.5540
_exptl_absorpt_correction_type multi-scan
_exptl_absorpt_process_details 'Jacobson, R. (1998) Private communication'
_exptl_crystal_colour red
_exptl_crystal_density_diffrn 2.121
_exptl_crystal_density_method 'not measured'
_exptl_crystal_description block
_exptl_crystal_F_000 2296.0
_exptl_crystal_size_max 0.13
_exptl_crystal_size_mid 0.11
_exptl_crystal_size_min 0.07
_refine_diff_density_max 1.490
_refine_diff_density_min -1.533
_refine_diff_density_rms 0.196
_refine_ls_extinction_method none
_refine_ls_goodness_of_fit_ref 0.930
_refine_ls_hydrogen_treatment constr
_refine_ls_matrix_type full
_refine_ls_number_parameters 177
_refine_ls_number_reflns 3305
_refine_ls_number_restraints 216
_refine_ls_restrained_S_all 0.927
_refine_ls_R_factor_all 0.0650
_refine_ls_R_factor_gt 0.0445
_refine_ls_shift/su_max 0.000
_refine_ls_shift/su_mean 0.000
_refine_ls_structure_factor_coef Fsqd
_refine_ls_weighting_details 'calc w=1/[\s^2^(Fo^2^)+(0.0155P)^2^+0.0000P] where P=(Fo^2^+2Fc^2^)/3'
_refine_ls_weighting_scheme calc
_refine_ls_wR_factor_gt 0.0796
_refine_ls_wR_factor_ref 0.0828
_reflns_number_gt 1734
_reflns_number_total 3305
_reflns_threshold_expression >2sigma(I)
_cod_data_source_file c1ce05314k.txt
_cod_data_source_block 2
_cod_original_sg_symbol_Hall '-C 2yc '
_cod_original_sg_symbol_H-M C2/c
_cod_original_formula_sum 'C16 H52 Cl2 Eu2 N12 S5 Sb2 '
_cod_database_code 7206321

loop_
_symmetry_equiv_pos_as_xyz
'x, y, z'
'-x, y, -z+1/2'
'x+1/2, y+1/2, z'
'-x+1/2, y+1/2, -z+1/2'
'-x, -y, -z'
'x, -y, z-1/2'
'-x+1/2, -y+1/2, -z'
'x+1/2, -y+1/2, z-1/2'

loop_
_atom_site_label
_atom_site_type_symbol
_atom_site_fract_x
_atom_site_fract_y
_atom_site_fract_z
_atom_site_U_iso_or_equiv
_atom_site_adp_type
_atom_site_occupancy
_atom_site_symmetry_multiplicity
_atom_site_calc_flag
_atom_site_refinement_flags
_atom_site_disorder_assembly
_atom_site_disorder_group
Eu1 Eu -0.12140(2) -0.14611(7) -0.05355(3) 0.03091(16) Uani 1 1 d . . .
Sb1 Sb -0.03009(3) -0.36049(10) 0.13778(4) 0.0416(2) Uani 1 1 d . . .
S1 S -0.00916(12) -0.2273(4) 0.03791(15) 0.0504(9) Uani 1 1 d . . .
S2 S -0.12490(11) -0.3158(4) 0.07678(15) 0.0463(8) Uani 1 1 d . . .
S3 S 0.0000 -0.1609(5) 0.2500 0.0490(12) Uani 1 2 d S . .
N1 N -0.1188(4) -0.4373(10) -0.0961(5) 0.060(2) Uani 1 1 d U . .
H1A H -0.0888 -0.4826 -0.0564 0.072 Uiso 1 1 calc R . .
H1B H -0.1475 -0.4877 -0.0961 0.072 Uiso 1 1 calc R . .
N2 N -0.1152(4) -0.1880(12) -0.1908(5) 0.072(2) Uani 1 1 d U . .
H2C H -0.1507 -0.1977 -0.2284 0.086 Uiso 1 1 calc R . .
N3 N -0.1291(4) 0.1070(11) -0.1392(5) 0.065(2) Uani 1 1 d U . .
H3A H -0.1595 0.1587 -0.1466 0.078 Uiso 1 1 calc R . .
H3B H -0.1008 0.1704 -0.1086 0.078 Uiso 1 1 calc R . .
N4 N -0.0762(3) 0.0800(11) 0.0530(4) 0.052(2) Uani 1 1 d U . .
H4A H -0.0563 0.0355 0.1031 0.062 Uiso 1 1 calc R . .
H4B H -0.0531 0.1317 0.0387 0.062 Uiso 1 1 calc R . .
N5 N -0.1879(3) 0.0314(10) -0.0300(4) 0.0396(17) Uani 1 1 d U . .
H5C H -0.1984 0.1079 -0.0699 0.047 Uiso 1 1 calc R . .
N6 N -0.2199(3) -0.2339(11) -0.1357(4) 0.0513(19) Uani 1 1 d U . .
H6A H -0.2276 -0.2403 -0.1897 0.062 Uiso 1 1 calc R . .
H6B H -0.2233 -0.3322 -0.1188 0.062 Uiso 1 1 calc R . .
C1 C -0.1191(5) -0.4673(15) -0.1761(7) 0.073(3) Uani 1 1 d U . .
H1C H -0.1011 -0.5675 -0.1740 0.087 Uiso 1 1 calc R . .
H1D H -0.1562 -0.4748 -0.2192 0.087 Uiso 1 1 calc R . .
C2 C -0.0929(5) -0.3474(15) -0.1947(6) 0.067(2) Uani 1 1 d U . .
H2A H -0.0963 -0.3641 -0.2501 0.080 Uiso 1 1 calc R . .
H2B H -0.0546 -0.3504 -0.1558 0.080 Uiso 1 1 calc R . .
C3 C -0.0989(5) -0.0541(14) -0.2197(6) 0.060(2) Uani 1 1 d U . .
H3C H -0.1039 -0.0735 -0.2758 0.072 Uiso 1 1 calc R . .
H3D H -0.0606 -0.0347 -0.1846 0.072 Uiso 1 1 calc R . .
C4 C -0.1303(5) 0.0870(13) -0.2193(6) 0.055(2) Uani 1 1 d U . .
H4C H -0.1152 0.1805 -0.2327 0.066 Uiso 1 1 calc R . .
H4D H -0.1676 0.0754 -0.2614 0.066 Uiso 1 1 calc R . .
C5 C -0.1125(5) 0.1976(13) 0.0618(6) 0.051(2) Uani 1 1 d U . .
H5A H -0.1209 0.2805 0.0204 0.061 Uiso 1 1 calc R . .
H5B H -0.0949 0.2462 0.1165 0.061 Uiso 1 1 calc R . .
C6 C -0.1638(4) 0.1157(12) 0.0505(5) 0.046(2) Uani 1 1 d U . .
H6C H -0.1557 0.0406 0.0954 0.055 Uiso 1 1 calc R . .
H6D H -0.1893 0.1934 0.0520 0.055 Uiso 1 1 calc R . .
C7 C -0.2376(4) -0.0539(13) -0.0430(5) 0.044(2) Uani 1 1 d U . .
H7A H -0.2636 0.0192 -0.0392 0.053 Uiso 1 1 calc R . .
H7B H -0.2292 -0.1353 -0.0009 0.053 Uiso 1 1 calc R . .
C8 C -0.2609(4) -0.1281(13) -0.1278(5) 0.050(2) Uani 1 1 d U . .
H8A H -0.2929 -0.1895 -0.1369 0.060 Uiso 1 1 calc R . .
H8B H -0.2718 -0.0454 -0.1698 0.060 Uiso 1 1 calc R . .
Cl1 Cl -0.23821(12) 0.3418(4) -0.16011(15) 0.0532(8) Uani 1 1 d . . .

loop_
_atom_site_aniso_label
_atom_site_aniso_U_11
_atom_site_aniso_U_22
_atom_site_aniso_U_33
_atom_site_aniso_U_23
_atom_site_aniso_U_13
_atom_site_aniso_U_12
Eu1 0.0331(3) 0.0350(4) 0.0245(2) 0.0005(3) 0.0128(2) -0.0008(3)
Sb1 0.0444(5) 0.0463(6) 0.0302(4) 0.0044(4) 0.0134(3) 0.0056(4)
S1 0.0413(19) 0.072(3) 0.0384(15) 0.0075(15) 0.0184(13) -0.0011(17)
S2 0.0382(18) 0.059(2) 0.0414(15) 0.0110(14) 0.0179(13) -0.0056(16)
S3 0.057(3) 0.054(3) 0.0295(19) 0.000 0.0140(18) 0.000
N1 0.070(5) 0.052(5) 0.062(4) 0.002(4) 0.033(4) 0.013(4)
N2 0.094(4) 0.061(4) 0.067(4) 0.009(3) 0.042(3) 0.024(4)
N3 0.083(4) 0.062(4) 0.066(3) 0.012(3) 0.047(3) 0.015(4)
N4 0.058(4) 0.049(5) 0.047(4) 0.000(3) 0.023(3) -0.006(4)
N5 0.051(4) 0.042(4) 0.039(3) 0.002(3) 0.033(3) 0.003(3)
N6 0.061(4) 0.051(4) 0.049(3) 0.002(3) 0.032(3) 0.006(4)
C1 0.085(5) 0.060(5) 0.068(4) 0.005(4) 0.029(4) 0.015(4)
C2 0.094(5) 0.057(5) 0.063(4) 0.009(4) 0.048(4) 0.030(4)
C3 0.084(5) 0.056(5) 0.063(4) 0.010(4) 0.053(4) 0.013(4)
C4 0.086(5) 0.051(5) 0.050(4) 0.013(4) 0.050(4) 0.022(4)
C5 0.063(5) 0.047(5) 0.046(4) -0.002(4) 0.028(4) -0.003(4)
C6 0.058(4) 0.048(5) 0.040(4) -0.001(4) 0.030(3) 0.003(4)
C7 0.053(4) 0.041(5) 0.045(4) 0.000(4) 0.029(3) 0.004(4)
C8 0.053(5) 0.051(5) 0.048(4) 0.002(4) 0.026(4) 0.004(4)
Cl1 0.056(2) 0.057(2) 0.0439(14) 0.0056(15) 0.0207(13) 0.0093(18)

loop_
_atom_type_symbol
_atom_type_description
_atom_type_scat_dispersion_real
_atom_type_scat_dispersion_imag
_atom_type_scat_source
C C 0.0033 0.0016 'International Tables Vol C Tables 4.2.6.8 and 6.1.1.4'
H H 0.0000 0.0000 'International Tables Vol C Tables 4.2.6.8 and 6.1.1.4'
N N 0.0061 0.0033 'International Tables Vol C Tables 4.2.6.8 and 6.1.1.4'
Cl Cl 0.1484 0.1585 'International Tables Vol C Tables 4.2.6.8 and 6.1.1.4'
Eu Eu -0.1578 3.6682 'International Tables Vol C Tables 4.2.6.8 and 6.1.1.4'
S S 0.1246 0.1234 'International Tables Vol C Tables 4.2.6.8 and 6.1.1.4'
Sb Sb -0.5866 1.5461 'International Tables Vol C Tables 4.2.6.8 and 6.1.1.4'

loop_
_geom_angle_atom_site_label_1
_geom_angle_atom_site_label_2
_geom_angle_atom_site_label_3
_geom_angle
_geom_angle_site_symmetry_1
_geom_angle_site_symmetry_3
_geom_angle_publ_flag
N6 Eu1 N5 66.9(3) . . ?
N6 Eu1 N2 85.2(3) . . ?
N5 Eu1 N2 127.2(3) . . ?
N6 Eu1 N3 96.5(3) . . ?
N5 Eu1 N3 75.2(3) . . ?
N2 Eu1 N3 64.1(3) . . ?
N6 Eu1 N1 73.5(3) . . ?
N5 Eu1 N1 136.6(3) . . ?
N2 Eu1 N1 64.0(3) . . ?
N3 Eu1 N1 127.7(3) . . ?
N6 Eu1 N4 132.5(3) . . ?
N5 Eu1 N4 65.6(3) . . ?
N2 Eu1 N4 126.4(3) . . ?
N3 Eu1 N4 73.7(3) . . ?
N1 Eu1 N4 148.3(3) . . ?
N6 Eu1 S2 84.77(19) . . ?
N5 Eu1 S2 81.95(18) . . ?
N2 Eu1 S2 141.3(2) . . ?
N3 Eu1 S2 154.38(19) . . ?
N1 Eu1 S2 77.25(19) . . ?
N4 Eu1 S2 86.57(19) . . ?
N6 Eu1 S1 149.3(2) . . ?
N5 Eu1 S1 135.96(18) . . ?
N2 Eu1 S1 89.9(2) . . ?
N3 Eu1 S1 108.5(2) . . ?
N1 Eu1 S1 77.1(2) . . ?
N4 Eu1 S1 73.3(2) . . ?
S2 Eu1 S1 80.24(8) . . ?
N6 Eu1 Sb1 120.05(19) . . ?
N5 Eu1 Sb1 111.78(16) . . ?
N2 Eu1 Sb1 121.1(2) . . ?
N3 Eu1 Sb1 142.9(2) . . ?
N1 Eu1 Sb1 73.43(18) . . ?
N4 Eu1 Sb1 76.65(19) . . ?
S2 Eu1 Sb1 39.79(6) . . ?
S1 Eu1 Sb1 40.46(6) . . ?
S2 Sb1 S1 99.53(10) . . ?
S2 Sb1 S3 99.59(8) . . ?
S1 Sb1 S3 100.97(10) . . ?
S2 Sb1 Eu1 48.88(6) . . ?
S1 Sb1 Eu1 50.65(7) . . ?
S3 Sb1 Eu1 105.57(8) . . ?
Sb1 S1 Eu1 88.89(9) . . ?
Sb1 S2 Eu1 91.33(9) . . ?
Sb1 S3 Sb1 94.17(16) . 2 ?
C1 N1 Eu1 118.0(7) . . ?
C1 N1 H1A 107.8 . . ?
Eu1 N1 H1A 107.8 . . ?
C1 N1 H1B 107.8 . . ?
Eu1 N1 H1B 107.8 . . ?
H1A N1 H1B 107.1 . . ?
C3 N2 C2 120.1(10) . . ?
C3 N2 Eu1 114.6(7) . . ?
C2 N2 Eu1 112.0(6) . . ?
C3 N2 H2C 102.3 . . ?
C2 N2 H2C 102.3 . . ?
Eu1 N2 H2C 102.3 . . ?
C4 N3 Eu1 117.5(7) . . ?
C4 N3 H3A 107.9 . . ?
Eu1 N3 H3A 107.9 . . ?
C4 N3 H3B 107.9 . . ?
Eu1 N3 H3B 107.9 . . ?
H3A N3 H3B 107.2 . . ?
C5 N4 Eu1 116.9(6) . . ?
C5 N4 H4A 108.1 . . ?
Eu1 N4 H4A 108.1 . . ?
C5 N4 H4B 108.1 . . ?
Eu1 N4 H4B 108.1 . . ?
H4A N4 H4B 107.3 . . ?
C7 N5 C6 111.7(7) . . ?
C7 N5 Eu1 112.1(6) . . ?
C6 N5 Eu1 113.9(6) . . ?
C7 N5 H5C 106.2 . . ?
C6 N5 H5C 106.2 . . ?
Eu1 N5 H5C 106.2 . . ?
C8 N6 Eu1 115.2(6) . . ?
C8 N6 H6A 108.5 . . ?
Eu1 N6 H6A 108.5 . . ?
C8 N6 H6B 108.5 . . ?
Eu1 N6 H6B 108.5 . . ?
H6A N6 H6B 107.5 . . ?
C2 C1 N1 110.1(10) . . ?
C2 C1 H1C 109.6 . . ?
N1 C1 H1C 109.6 . . ?
C2 C1 H1D 109.6 . . ?
N1 C1 H1D 109.6 . . ?
H1C C1 H1D 108.1 . . ?
C1 C2 N2 112.3(11) . . ?
C1 C2 H2A 109.1 . . ?
N2 C2 H2A 109.1 . . ?
C1 C2 H2B 109.1 . . ?
N2 C2 H2B 109.1 . . ?
H2A C2 H2B 107.9 . . ?
N2 C3 C4 111.2(10) . . ?
N2 C3 H3C 109.4 . . ?
C4 C3 H3C 109.4 . . ?
N2 C3 H3D 109.4 . . ?
C4 C3 H3D 109.4 . . ?
H3C C3 H3D 108.0 . . ?
N3 C4 C3 110.5(8) . . ?
N3 C4 H4C 109.6 . . ?
C3 C4 H4C 109.6 . . ?
N3 C4 H4D 109.6 . . ?
C3 C4 H4D 109.6 . . ?
H4C C4 H4D 108.1 . . ?
N4 C5 C6 108.8(9) . . ?
N4 C5 H5A 109.9 . . ?
C6 C5 H5A 109.9 . . ?
N4 C5 H5B 109.9 . . ?
C6 C5 H5B 109.9 . . ?
H5A C5 H5B 108.3 . . ?
N5 C6 C5 109.6(7) . . ?
N5 C6 H6C 109.7 . . ?
C5 C6 H6C 109.7 . . ?
N5 C6 H6D 109.7 . . ?
C5 C6 H6D 109.7 . . ?
H6C C6 H6D 108.2 . . ?
N5 C7 C8 108.0(7) . . ?
N5 C7 H7A 110.1 . . ?
C8 C7 H7A 110.1 . . ?
N5 C7 H7B 110.1 . . ?
C8 C7 H7B 110.1 . . ?
H7A C7 H7B 108.4 . . ?
N6 C8 C7 110.3(8) . . ?
N6 C8 H8A 109.6 . . ?
C7 C8 H8A 109.6 . . ?
N6 C8 H8B 109.6 . . ?
C7 C8 H8B 109.6 . . ?
H8A C8 H8B 108.1 . . ?

loop_
_geom_bond_atom_site_label_1
_geom_bond_atom_site_label_2
_geom_bond_distance
_geom_bond_site_symmetry_2
_geom_bond_publ_flag
Eu1 N6 2.548(8) . ?
Eu1 N5 2.545(8) . ?
Eu1 N2 2.577(8) . ?
Eu1 N3 2.582(8) . ?
Eu1 N1 2.578(8) . ?
Eu1 N4 2.589(8) . ?
Eu1 S2 2.785(3) . ?
Eu1 S1 2.859(3) . ?
Eu1 Sb1 3.6961(16) . ?
Sb1 S2 2.366(3) . ?
Sb1 S1 2.399(3) . ?
Sb1 S3 2.467(3) . ?
S3 Sb1 2.467(3) 2 ?
N1 C1 1.458(11) . ?
N1 H1A 0.9000 . ?
N1 H1B 0.9000 . ?
N2 C3 1.397(13) . ?
N2 C2 1.489(12) . ?
N2 H2C 0.9100 . ?
N3 C4 1.437(10) . ?
N3 H3A 0.9000 . ?
N3 H3B 0.9000 . ?
N4 C5 1.465(12) . ?
N4 H4A 0.9000 . ?
N4 H4B 0.9000 . ?
N5 C7 1.468(11) . ?
N5 C6 1.476(10) . ?
N5 H5C 0.9100 . ?
N6 C8 1.496(11) . ?
N6 H6A 0.9000 . ?
N6 H6B 0.9000 . ?
C1 C2 1.366(14) . ?
C1 H1C 0.9700 . ?
C1 H1D 0.9700 . ?
C2 H2A 0.9700 . ?
C2 H2B 0.9700 . ?
C3 C4 1.471(13) . ?
C3 H3C 0.9700 . ?
C3 H3D 0.9700 . ?
C4 H4C 0.9700 . ?
C4 H4D 0.9700 . ?
C5 C6 1.502(13) . ?
C5 H5A 0.9700 . ?
C5 H5B 0.9700 . ?
C6 H6C 0.9700 . ?
C6 H6D 0.9700 . ?
C7 C8 1.500(11) . ?
C7 H7A 0.9700 . ?
C7 H7B 0.9700 . ?
C8 H8A 0.9700 . ?
C8 H8B 0.9700 . ?
